data_4347703
loop_
_publ_author_name
'Browne, Kevin P.'
'Maerzke, Katie A.'
'Travia, Nicholas E.'
'Morris, David E.'
'Scott, Brian L.'
'Henson, Neil J.'
'Yang, Ping'
'Kiplinger, Jaqueline L.'
'Veauthier, Jacqueline M.'

_publ_section_title
;
 Synthesis, Characterization, and Density Functional Theory Analysis of
 Uranium and Thorium Complexes Containing Nitrogen-Rich
 5-Methyltetrazolate Ligands.
;
_journal_issue 10
_journal_name_full 'Inorganic chemistry'
_journal_page_first 4941
_journal_page_last 4950
_journal_paper_doi 10.1021/acs.inorgchem.6b00492
_journal_volume 55
_journal_year 2016
_chemical_formula_sum 'C24 H36 N8 Th'
_chemical_formula_weight 668.65
_space_group_IT_number 14
_space_group_name_Hall '-P 2ybc'
_space_group_name_H-M_alt 'P 1 21/c 1'
_symmetry_cell_setting monoclinic
_symmetry_space_group_name_H-M 'P 1 21/c 1'
_atom_sites_solution_hydrogens geom
_atom_sites_solution_primary direct
_atom_sites_solution_secondary difmap
_audit_creation_method SHELXL-97
_cell_angle_alpha 90.00
_cell_angle_beta 92.686(2)
_cell_angle_gamma 90.00
_cell_formula_units_Z 4
_cell_length_a 15.2122(14)
_cell_length_b 12.3292(11)
_cell_length_c 13.8431(12)
_cell_measurement_reflns_used 9795
_cell_measurement_temperature 110(1)
_cell_measurement_theta_max 35.15
_cell_measurement_theta_min 3.00
_cell_volume 2593.5(4)
_computing_cell_refinement 'SAINT+, v. 7.66a (Bruker AXS, 2009)'
_computing_data_collection 'APEX II, v. 7.0 (Bruker AXS, 2009)'
_computing_data_reduction 'SAINT+, v. 7.66a (Bruker AXS, 2009)'
_computing_molecular_graphics 'SHELXTL, v. 6.14, (Bruker AXS, 2000)'
_computing_publication_material 'SHELXTL, v. 6.14, (Bruker AXS, 2000)'
_computing_structure_refinement 'SHELXL-97 (Sheldrick, 1997)'
_computing_structure_solution 'SHELXS-97 (Sheldrick, 1990)'
_diffrn_ambient_temperature 110(1)
_diffrn_measured_fraction_theta_full 0.998
_diffrn_measured_fraction_theta_max 0.950
_diffrn_measurement_device_type 'Bruker D8 with APEXII CCD'
_diffrn_measurement_method '\w scans'
_diffrn_radiation_monochromator graphite
_diffrn_radiation_source 'fine-focus sealed tube'
_diffrn_radiation_type MoK\a
_diffrn_radiation_wavelength 0.71073
_diffrn_reflns_av_R_equivalents 0.0237
_diffrn_reflns_av_sigmaI/netI 0.0181
_diffrn_reflns_limit_h_max 24
_diffrn_reflns_limit_h_min -23
_diffrn_reflns_limit_k_max 19
_diffrn_reflns_limit_k_min -19
_diffrn_reflns_limit_l_max 21
_diffrn_reflns_limit_l_min -22
_diffrn_reflns_number 59901
_diffrn_reflns_theta_full 25.00
_diffrn_reflns_theta_max 35.36
_diffrn_reflns_theta_min 2.21
_diffrn_standards_decay_% 0
_diffrn_standards_interval_count 0
_diffrn_standards_interval_time 0
_diffrn_standards_number 0
_exptl_absorpt_coefficient_mu 5.777
_exptl_absorpt_correction_T_max 0.3767
_exptl_absorpt_correction_T_min 0.2005
_exptl_absorpt_correction_type multi-scan
_exptl_absorpt_process_details 'SADABS v. 2.03 (Sheldrick, 2008)'
_exptl_crystal_colour colorless
_exptl_crystal_density_diffrn 1.712
_exptl_crystal_density_method 'not measured'
_exptl_crystal_description block
_exptl_crystal_F_000 1304
_exptl_crystal_size_max 0.41
_exptl_crystal_size_mid 0.31
_exptl_crystal_size_min 0.21
_refine_diff_density_max 3.079
_refine_diff_density_min -2.783
_refine_diff_density_rms 0.523
_refine_ls_extinction_coef 0.0071(2)
_refine_ls_extinction_expression Fc^*^=kFc[1+0.001xFc^2^\l^3^/sin(2\q)]^-1/4^
_refine_ls_extinction_method SHELXL
_refine_ls_goodness_of_fit_ref 1.409
_refine_ls_hydrogen_treatment constr
_refine_ls_matrix_type full
_refine_ls_number_parameters 311
_refine_ls_number_reflns 11143
_refine_ls_number_restraints 0
_refine_ls_restrained_S_all 1.409
_refine_ls_R_factor_all 0.0332
_refine_ls_R_factor_gt 0.0250
_refine_ls_shift/su_max 0.001
_refine_ls_shift/su_mean 0.000
_refine_ls_structure_factor_coef Fsqd
_refine_ls_weighting_details 'calc w=1/[\s^2^(Fo^2^)+(0.0429P)^2^+0.0000P] where P=(Fo^2^+2Fc^2^)/3'
_refine_ls_weighting_scheme calc
_refine_ls_wR_factor_gt 0.0689
_refine_ls_wR_factor_ref 0.0803
_reflns_number_gt 9903
_reflns_number_total 11143
_reflns_threshold_expression >2sigma(I)
_cod_data_source_file ic6b00492_si_005.cif
_cod_data_source_block dq0216a
_cod_original_sg_symbol_H-M 'P 21/c'
_cod_database_code 4347703

loop_
_symmetry_equiv_pos_as_xyz
'x, y, z'
'-x, y+1/2, -z+1/2'
'-x, -y, -z'
'x, -y-1/2, z-1/2'

loop_
_atom_site_label
_atom_site_type_symbol
_atom_site_fract_x
_atom_site_fract_y
_atom_site_fract_z
_atom_site_U_iso_or_equiv
_atom_site_adp_type
_atom_site_occupancy
_atom_site_symmetry_multiplicity
_atom_site_calc_flag
_atom_site_refinement_flags
Th1 Th 0.249476(4) 0.021505(5) 0.217872(5) 0.01123(3) Uani 1 1 d .
N1 N 0.41480(12) 0.04095(15) 0.22167(14) 0.0159(3) Uani 1 1 d .
N2 N 0.38123(12) 0.12895(14) 0.17403(14) 0.0186(3) Uani 1 1 d .
N3 N 0.44512(13) 0.19388(16) 0.14981(15) 0.0235(4) Uani 1 1 d .
N4 N 0.52177(12) 0.14957(16) 0.18083(15) 0.0228(4) Uani 1 1 d .
N5 N 0.18231(12) 0.19554(14) 0.16033(13) 0.0172(3) Uani 1 1 d .
N6 N 0.11255(12) 0.12839(15) 0.16589(14) 0.0188(3) Uani 1 1 d .
N7 N 0.03941(13) 0.18283(18) 0.14952(17) 0.0266(4) Uani 1 1 d .
N8 N 0.06041(14) 0.28762(17) 0.13297(16) 0.0259(4) Uani 1 1 d .
C1 C 0.29581(17) -0.02071(17) 0.41042(18) 0.0204(4) Uani 1 1 d .
C2 C 0.20593(16) -0.05305(18) 0.40070(16) 0.0185(4) Uani 1 1 d .
C3 C 0.15405(15) 0.04190(18) 0.38486(16) 0.0177(4) Uani 1 1 d .
C4 C 0.21190(16) 0.13243(17) 0.38614(15) 0.0191(4) Uani 1 1 d .
C5 C 0.29897(16) 0.0945(2) 0.40230(15) 0.0214(4) Uani 1 1 d .
C6 C 0.37248(18) -0.0954(3) 0.4329(2) 0.0354(6) Uani 1 1 d .
H6A H 0.3532 -0.1562 0.4723 0.053 Uiso 1 1 calc R
H6B H 0.4192 -0.0554 0.4687 0.053 Uiso 1 1 calc R
H6C H 0.3949 -0.1231 0.3725 0.053 Uiso 1 1 calc R
C7 C 0.16985(19) -0.1629(2) 0.42449(19) 0.0288(5) Uani 1 1 d .
H7A H 0.1467 -0.1613 0.4894 0.043 Uiso 1 1 calc R
H7B H 0.2169 -0.2171 0.4225 0.043 Uiso 1 1 calc R
H7C H 0.1225 -0.1819 0.3771 0.043 Uiso 1 1 calc R
C8 C 0.05475(16) 0.0469(2) 0.3817(2) 0.0256(5) Uani 1 1 d .
H8A H 0.0351 0.0715 0.4444 0.038 Uiso 1 1 calc R
H8B H 0.0306 -0.0254 0.3675 0.038 Uiso 1 1 calc R
H8C H 0.0341 0.0977 0.3311 0.038 Uiso 1 1 calc R
C9 C 0.1838(2) 0.24962(18) 0.38311(18) 0.0311(6) Uani 1 1 d .
H9A H 0.1759 0.2755 0.4491 0.047 Uiso 1 1 calc R
H9B H 0.1281 0.2563 0.3450 0.047 Uiso 1 1 calc R
H9C H 0.2290 0.2932 0.3532 0.047 Uiso 1 1 calc R
C10 C 0.37906(19) 0.1656(3) 0.4178(2) 0.0331(6) Uani 1 1 d .
H10A H 0.3804 0.2194 0.3657 0.050 Uiso 1 1 calc R
H10B H 0.4322 0.1207 0.4175 0.050 Uiso 1 1 calc R
H10C H 0.3766 0.2028 0.4801 0.050 Uiso 1 1 calc R
C11 C 0.16313(14) -0.14468(16) 0.11760(16) 0.0173(4) Uani 1 1 d .
C12 C 0.24134(15) -0.19504(17) 0.15819(17) 0.0215(4) Uani 1 1 d .
C13 C 0.31418(15) -0.15170(18) 0.11132(17) 0.0218(4) Uani 1 1 d .
C14 C 0.28217(14) -0.07575(17) 0.04090(16) 0.0180(4) Uani 1 1 d .
C15 C 0.18890(13) -0.07260(16) 0.04390(15) 0.0156(3) Uani 1 1 d .
C16 C 0.06911(16) -0.1690(2) 0.1397(2) 0.0268(5) Uani 1 1 d .
H16A H 0.0364 -0.1009 0.1444 0.040 Uiso 1 1 calc R
H16B H 0.0678 -0.2081 0.2012 0.040 Uiso 1 1 calc R
H16C H 0.0420 -0.2137 0.0879 0.040 Uiso 1 1 calc R
C17 C 0.24505(18) -0.2920(2) 0.22458(19) 0.0330(6) Uani 1 1 d .
H17A H 0.2516 -0.3582 0.1864 0.049 Uiso 1 1 calc R
H17B H 0.1906 -0.2961 0.2595 0.049 Uiso 1 1 calc R
H17C H 0.2954 -0.2848 0.2710 0.049 Uiso 1 1 calc R
C18 C 0.40824(17) -0.1890(2) 0.1261(2) 0.0347(6) Uani 1 1 d .
H18A H 0.4224 -0.1987 0.1954 0.052 Uiso 1 1 calc R
H18B H 0.4476 -0.1345 0.1001 0.052 Uiso 1 1 calc R
H18C H 0.4159 -0.2581 0.0925 0.052 Uiso 1 1 calc R
C19 C 0.3363(2) -0.0164(2) -0.0302(2) 0.0287(6) Uani 1 1 d .
H19A H 0.3399 -0.0598 -0.0892 0.043 Uiso 1 1 calc R
H19B H 0.3957 -0.0043 -0.0017 0.043 Uiso 1 1 calc R
H19C H 0.3088 0.0536 -0.0461 0.043 Uiso 1 1 calc R
C20 C 0.12661(17) -0.01637(18) -0.02734(19) 0.0213(4) Uani 1 1 d .
H20A H 0.1603 0.0270 -0.0720 0.032 Uiso 1 1 calc R
H20B H 0.0873 0.0311 0.0075 0.032 Uiso 1 1 calc R
H20C H 0.0917 -0.0706 -0.0639 0.032 Uiso 1 1 calc R
C21 C 0.50167(14) 0.05629(18) 0.22499(16) 0.0177(4) Uani 1 1 d .
C22 C 0.56785(18) -0.0189(2) 0.2717(3) 0.0293(6) Uani 1 1 d .
H22A H 0.5374 -0.0797 0.3012 0.044 Uiso 1 1 calc R
H22B H 0.6029 0.0202 0.3217 0.044 Uiso 1 1 calc R
H22C H 0.6067 -0.0466 0.2229 0.044 Uiso 1 1 calc R
C23 C 0.14786(15) 0.29317(17) 0.14086(15) 0.0184(4) Uani 1 1 d .
C24 C 0.19994(19) 0.3953(2) 0.13348(19) 0.0292(5) Uani 1 1 d .
H24A H 0.2060 0.4299 0.1972 0.044 Uiso 1 1 calc R
H24B H 0.1695 0.4448 0.0877 0.044 Uiso 1 1 calc R
H24C H 0.2584 0.3783 0.1107 0.044 Uiso 1 1 calc R

loop_
_atom_site_aniso_label
_atom_site_aniso_U_11
_atom_site_aniso_U_22
_atom_site_aniso_U_33
_atom_site_aniso_U_23
_atom_site_aniso_U_13
_atom_site_aniso_U_12
Th1 0.00998(5) 0.00972(4) 0.01387(5) -0.00113(2) -0.00070(3) 0.00047(2)
N1 0.0113(7) 0.0163(7) 0.0201(8) 0.0008(6) 0.0003(6) 0.0005(6)
N2 0.0176(8) 0.0144(7) 0.0237(9) 0.0021(6) -0.0003(6) -0.0003(6)
N3 0.0203(9) 0.0188(8) 0.0315(10) 0.0038(7) 0.0012(7) -0.0029(7)
N4 0.0170(8) 0.0215(8) 0.0300(10) 0.0010(7) 0.0020(7) -0.0036(7)
N5 0.0171(8) 0.0151(7) 0.0192(8) 0.0007(6) -0.0004(6) 0.0028(6)
N6 0.0150(8) 0.0180(8) 0.0229(8) -0.0036(6) -0.0027(6) 0.0032(6)
N7 0.0174(9) 0.0238(9) 0.0381(11) -0.0036(8) -0.0040(8) 0.0055(7)
N8 0.0217(9) 0.0216(9) 0.0341(11) -0.0008(8) -0.0029(8) 0.0089(7)
C1 0.0197(11) 0.0242(11) 0.0171(10) 0.0012(7) -0.0019(8) -0.0023(7)
C2 0.0219(10) 0.0157(8) 0.0180(9) 0.0037(7) 0.0009(7) -0.0009(8)
C3 0.0198(10) 0.0165(8) 0.0171(9) 0.0012(7) 0.0052(7) -0.0016(7)
C4 0.0268(10) 0.0159(8) 0.0150(8) -0.0018(7) 0.0058(7) -0.0038(8)
C5 0.0229(10) 0.0265(10) 0.0147(8) -0.0011(8) 0.0005(7) -0.0084(8)
C6 0.0245(12) 0.0493(17) 0.0320(13) 0.0186(13) -0.0033(10) 0.0083(12)
C7 0.0368(13) 0.0190(10) 0.0312(12) 0.0093(9) 0.0083(10) -0.0040(10)
C8 0.0189(10) 0.0298(11) 0.0289(12) 0.0059(10) 0.0086(9) 0.0024(9)
C9 0.0571(18) 0.0152(9) 0.0223(10) -0.0029(8) 0.0146(11) 0.0003(10)
C10 0.0318(13) 0.0442(15) 0.0230(11) -0.0071(11) -0.0019(9) -0.0210(12)
C11 0.0174(9) 0.0125(8) 0.0219(9) -0.0027(7) -0.0009(7) -0.0023(7)
C12 0.0255(10) 0.0120(8) 0.0261(10) -0.0029(7) -0.0075(8) 0.0040(7)
C13 0.0184(9) 0.0181(9) 0.0284(11) -0.0099(8) -0.0046(8) 0.0055(8)
C14 0.0159(9) 0.0169(8) 0.0213(9) -0.0070(7) 0.0015(7) 0.0020(7)
C15 0.0135(8) 0.0144(8) 0.0186(8) -0.0026(7) -0.0019(6) 0.0005(7)
C16 0.0229(11) 0.0244(11) 0.0332(12) -0.0016(9) 0.0038(9) -0.0092(9)
C17 0.0479(18) 0.0125(10) 0.0376(15) 0.0030(8) -0.0071(13) 0.0037(9)
C18 0.0236(12) 0.0313(12) 0.0480(16) -0.0194(12) -0.0118(11) 0.0133(10)
C19 0.0266(13) 0.0345(14) 0.0260(12) -0.0080(9) 0.0095(10) -0.0043(9)
C20 0.0211(11) 0.0211(11) 0.0209(10) -0.0006(7) -0.0072(8) 0.0029(7)
C21 0.0122(8) 0.0194(9) 0.0215(9) -0.0022(8) 0.0008(7) -0.0005(7)
C22 0.0144(10) 0.0289(13) 0.0442(17) 0.0071(10) -0.0034(10) 0.0029(8)
C23 0.0223(10) 0.0162(8) 0.0168(8) -0.0001(7) -0.0005(7) 0.0048(7)
C24 0.0417(15) 0.0204(10) 0.0255(11) 0.0041(9) 0.0004(10) -0.0033(10)

loop_
_atom_type_symbol
_atom_type_description
_atom_type_scat_dispersion_real
_atom_type_scat_dispersion_imag
_atom_type_scat_source
C C 0.0033 0.0016 'International Tables Vol C Tables 4.2.6.8 and 6.1.1.4'
H H 0.0000 0.0000 'International Tables Vol C Tables 4.2.6.8 and 6.1.1.4'
N N 0.0061 0.0033 'International Tables Vol C Tables 4.2.6.8 and 6.1.1.4'
Th Th -7.2400 8.8979 'International Tables Vol C Tables 4.2.6.8 and 6.1.1.4'

loop_
_geom_angle_atom_site_label_1
_geom_angle_atom_site_label_2
_geom_angle_atom_site_label_3
_geom_angle
N5 Th1 N2 77.73(6)
N5 Th1 N1 108.55(6)
N2 Th1 N1 31.33(6)
N5 Th1 N6 31.13(6)
N2 Th1 N6 108.20(6)
N1 Th1 N6 139.42(6)
N5 Th1 C11 107.40(6)
N2 Th1 C11 129.54(6)
N1 Th1 C11 121.94(6)
N6 Th1 C11 83.02(6)
N5 Th1 C1 123.42(6)
N2 Th1 C1 99.33(7)
N1 Th1 C1 77.87(7)
N6 Th1 C1 122.52(7)
C11 Th1 C1 115.83(6)
N5 Th1 C5 95.99(7)
N2 Th1 C5 82.28(6)
N1 Th1 C5 73.93(7)
N6 Th1 C5 106.00(7)
C11 Th1 C5 143.29(7)
C1 Th1 C5 29.76(7)
N5 Th1 C4 75.35(6)
N2 Th1 C4 98.11(6)
N1 Th1 C4 100.33(7)
N6 Th1 C4 77.54(7)
C11 Th1 C4 132.17(6)
C1 Th1 C4 48.78(7)
C5 Th1 C4 29.43(7)
N5 Th1 C15 88.18(6)
N2 Th1 C15 104.29(6)
N1 Th1 C15 110.23(6)
N6 Th1 C15 74.81(6)
C11 Th1 C15 29.62(6)
C1 Th1 C15 144.09(6)
C5 Th1 C15 172.89(6)
C4 Th1 C15 148.65(6)
N5 Th1 C14 100.17(6)
N2 Th1 C14 80.61(6)
N1 Th1 C14 80.84(6)
N6 Th1 C14 98.72(6)
C11 Th1 C14 48.93(6)
C1 Th1 C14 135.61(7)
C5 Th1 C14 153.33(7)
C4 Th1 C14 175.52(6)
C15 Th1 C14 29.51(6)
N5 Th1 C12 135.74(6)
N2 Th1 C12 117.33(7)
N1 Th1 C12 97.30(6)
N6 Th1 C12 112.79(6)
C11 Th1 C12 29.83(6)
C1 Th1 C12 96.34(6)
C5 Th1 C12 125.97(7)
C4 Th1 C12 135.11(7)
C15 Th1 C12 48.68(6)
C14 Th1 C12 48.55(7)
N5 Th1 C3 88.04(6)
N2 Th1 C3 127.27(6)
N1 Th1 C3 121.95(7)
N6 Th1 C3 74.76(7)
C11 Th1 C3 103.19(6)
C1 Th1 C3 48.80(7)
C5 Th1 C3 48.72(7)
C4 Th1 C3 29.50(6)
C15 Th1 C3 125.96(6)
C14 Th1 C3 152.11(7)
C12 Th1 C3 108.21(7)
C21 N1 N2 104.67(18)
C21 N1 Th1 177.19(16)
N2 N1 Th1 73.38(11)
N3 N2 N1 110.17(17)
N3 N2 Th1 174.21(15)
N1 N2 Th1 75.30(11)
N2 N3 N4 108.22(18)
N3 N4 C21 106.35(18)
C23 N5 N6 105.19(17)
C23 N5 Th1 172.83(15)
N6 N5 Th1 76.44(11)
N7 N6 N5 109.83(18)
N7 N6 Th1 173.37(16)
N5 N6 Th1 72.43(10)
N6 N7 N8 108.25(19)
C23 N8 N7 106.15(18)
C2 C1 C5 107.9(2)
C2 C1 C6 125.4(2)
C5 C1 C6 126.6(2)
C2 C1 Th1 76.25(13)
C5 C1 Th1 75.24(12)
C6 C1 Th1 118.20(17)
C3 C2 C1 107.9(2)
C3 C2 C7 124.7(2)
C1 C2 C7 126.2(2)
C3 C2 Th1 75.15(12)
C1 C2 Th1 74.15(13)
C7 C2 Th1 126.70(16)
C4 C3 C2 107.8(2)
C4 C3 C8 125.9(2)
C2 C3 C8 125.8(2)
C4 C3 Th1 74.69(12)
C2 C3 Th1 75.40(12)
C8 C3 Th1 122.44(16)
C5 C4 C3 108.5(2)
C5 C4 C9 125.8(2)
C3 C4 C9 125.3(2)
C5 C4 Th1 75.05(12)
C3 C4 Th1 75.81(12)
C9 C4 Th1 121.13(15)
C4 C5 C1 107.91(19)
C4 C5 C10 125.1(2)
C1 C5 C10 126.7(2)
C4 C5 Th1 75.52(12)
C1 C5 Th1 74.99(13)
C10 C5 Th1 120.08(15)
C15 C11 C12 107.48(19)
C15 C11 C16 124.5(2)
C12 C11 C16 127.8(2)
C15 C11 Th1 75.95(11)
C12 C11 Th1 76.04(12)
C16 C11 Th1 118.51(15)
C13 C12 C11 108.1(2)
C13 C12 C17 124.8(2)
C11 C12 C17 126.1(2)
C13 C12 Th1 75.53(12)
C11 C12 Th1 74.13(11)
C17 C12 Th1 125.26(16)
C12 C13 C14 108.24(19)
C12 C13 C18 125.5(2)
C14 C13 C18 125.9(2)
C12 C13 Th1 75.18(12)
C14 C13 Th1 75.00(12)
C18 C13 Th1 121.05(15)
C13 C14 C15 108.0(2)
C13 C14 C19 126.1(2)
C15 C14 C19 125.7(2)
C13 C14 Th1 75.56(12)
C15 C14 Th1 75.15(12)
C19 C14 Th1 119.41(15)
C11 C15 C14 108.23(18)
C11 C15 C20 124.89(19)
C14 C15 C20 126.3(2)
C11 C15 Th1 74.43(12)
C14 C15 Th1 75.34(12)
C20 C15 Th1 123.12(14)
N1 C21 N4 110.6(2)
N1 C21 C22 125.0(2)
N4 C21 C22 124.4(2)
N8 C23 N5 110.6(2)
N8 C23 C24 124.7(2)
N5 C23 C24 124.7(2)

loop_
_geom_bond_atom_site_label_1
_geom_bond_atom_site_label_2
_geom_bond_distance
Th1 N5 2.4912(18)
Th1 N2 2.5008(18)
Th1 N1 2.5244(19)
Th1 N6 2.5402(18)
Th1 C11 2.771(2)
Th1 C1 2.774(2)
Th1 C5 2.778(2)
Th1 C4 2.784(2)
Th1 C15 2.791(2)
Th1 C14 2.793(2)
Th1 C12 2.796(2)
Th1 C3 2.798(2)
N1 C21 1.334(3)
N1 N2 1.357(3)
N2 N3 1.315(3)
N3 N4 1.340(3)
N4 C21 1.344(3)
N5 C23 1.335(3)
N5 N6 1.351(3)
N6 N7 1.310(3)
N7 N8 1.353(3)
N8 C23 1.331(3)
C1 C2 1.424(3)
C1 C5 1.426(3)
C1 C6 1.507(4)
C2 C3 1.423(3)
C2 C7 1.504(3)
C3 C4 1.421(3)
C3 C8 1.510(3)
C4 C5 1.413(3)
C4 C9 1.507(3)
C5 C10 1.508(3)
C11 C15 1.422(3)
C11 C12 1.433(3)
C11 C16 1.507(3)
C12 C13 1.415(3)
C12 C17 1.507(3)
C13 C14 1.421(3)
C13 C18 1.508(3)
C14 C15 1.422(3)
C14 C19 1.503(4)
C15 C20 1.504(3)
C21 C22 1.493(3)
C23 C24 1.494(3)
